data_7234660
loop_
_publ_author_name
'A. Punzi'
'M. A. M. Capozzi'
'V. Fino'
'C. Carlucci'
'M. Suriano'
'E. Mesto'
'E. Schingaro'
'E. Orgiu'
'S. Bonacchi'
'T. Leydecker'
'P. Samori'
'R. Musio'
'G. M. Farinola'

_publ_section_title
;
 Croconaines as molecular materials for organic electronics: synthesis,
 solid state structure and use in transistor devices
;
_journal_name_full 'Journal of Materials Chemistry C'
_journal_page_first 3138
_journal_page_last 3142
_journal_paper_doi 10.1039/C6TC00264A
_journal_volume 4
_journal_year 2016
_chemical_formula_moiety 'C27 H24 N2 O3'
_chemical_formula_sum 'C27 H24 N2 O3'
_chemical_formula_weight 424.50
_space_group_IT_number 2
_space_group_name_Hall '-P 1'
_space_group_name_H-M_alt 'P -1'
_symmetry_cell_setting triclinic
_symmetry_space_group_name_Hall '-P 1'
_symmetry_space_group_name_H-M 'P -1'
_atom_sites_solution_hydrogens difmap
_atom_sites_solution_primary iterative
_cell_angle_alpha 66.188(2)
_cell_angle_beta 81.891(2)
_cell_angle_gamma 72.294(2)
_cell_formula_units_Z 4
_cell_length_a 11.0823(3)
_cell_length_b 14.6505(5)
_cell_length_c 18.1033(6)
_cell_measurement_reflns_used 4509
_cell_measurement_temperature 293
_cell_measurement_theta_max 32
_cell_measurement_theta_min 2
_cell_volume 2561.12(15)
_computing_cell_refinement 'SAINT (Bruker, 2009)'
_computing_data_collection 'Apex2 (Bruker AXS, 2010)'
_computing_data_reduction SAINT
_computing_molecular_graphics 'MERCURY (Macrae et al., 2008)'
_computing_publication_material CRYSTALS
_computing_structure_refinement 'CRYSTALS (Betteridge et al., 2003)'
_computing_structure_solution 'Superflip (Palatinus & Chapuis, 2007)'
_diffrn_ambient_temperature 293
_diffrn_measured_fraction_theta_full 0.998
_diffrn_measured_fraction_theta_max 0.993
_diffrn_measurement_device Area
_diffrn_measurement_device_type 'Bruker Kappa Apex2'
_diffrn_measurement_method '\f & \w scans'
_diffrn_radiation_monochromator graphite
_diffrn_radiation_type 'Mo K\a'
_diffrn_radiation_wavelength 0.71073
_diffrn_reflns_av_R_equivalents 0.054
_diffrn_reflns_limit_h_max 11
_diffrn_reflns_limit_h_min -10
_diffrn_reflns_limit_k_max 14
_diffrn_reflns_limit_k_min -13
_diffrn_reflns_limit_l_max 18
_diffrn_reflns_limit_l_min 0
_diffrn_reflns_number 5370
_diffrn_reflns_theta_full 20.464
_diffrn_reflns_theta_max 20.882
_diffrn_reflns_theta_min 1.579
_diffrn_standards_interval_count .
_diffrn_standards_interval_time .
_diffrn_standards_number 0
_exptl_absorpt_coefficient_mu 0.072
_exptl_absorpt_correction_T_max 1.00
_exptl_absorpt_correction_T_min 0.97
_exptl_absorpt_correction_type multi-scan
_exptl_absorpt_process_details 'SADABS (Siemens, 1996)'
_exptl_crystal_colour red
_exptl_crystal_density_diffrn 1.101
_exptl_crystal_density_method 'not measured'
_exptl_crystal_description platly
_exptl_crystal_F_000 896
_exptl_crystal_size_max 0.480
_exptl_crystal_size_mid 0.275
_exptl_crystal_size_min 0.130
_refine_diff_density_max 0.31
_refine_diff_density_min -0.28
_refine_ls_extinction_method None
_refine_ls_goodness_of_fit_ref 0.9025
_refine_ls_hydrogen_treatment constr
_refine_ls_matrix_type full
_refine_ls_number_parameters 577
_refine_ls_number_reflns 5331
_refine_ls_number_restraints 14
_refine_ls_R_factor_all 0.1105
_refine_ls_R_factor_gt 0.0593
_refine_ls_shift/su_max 0.0001964
_refine_ls_shift/su_mean 0.0000176
_refine_ls_structure_factor_coef Fsqd
_refine_ls_weighting_details
;
 Method= Modified Sheldrick 
 w=1/[\s^2^(F^2^) + ( 0.09P)^2^ + 1.34P] 
 ,where P=(max(Fo^2^,0) + 2Fc^2^)/3 
;
_refine_ls_weighting_scheme calc
_refine_ls_wR_factor_all 0.1601
_refine_ls_wR_factor_gt 0.1514
_refine_ls_wR_factor_ref 0.1601
_reflns_limit_h_max 11
_reflns_limit_h_min -10
_reflns_limit_k_max 14
_reflns_limit_k_min -13
_reflns_limit_l_max 18
_reflns_limit_l_min 0
_reflns_number_gt 3300
_reflns_number_total 5370
_reflns_threshold_expression I>2.0\s(I)
_oxford_diffrn_Wilson_B_factor 3.08
_oxford_diffrn_Wilson_scale 12.04
_oxford_refine_ls_r_factor_ref 0.1105
_oxford_refine_ls_scale 0.4039(8)
_oxford_reflns_number_all 5331
_oxford_reflns_threshold_expression_ref I>-10.0\s(I)
_cod_data_source_file J-Mater-Chem-C-2016-4-3138.cif
_cod_data_source_block S41_4a
_cod_original_sg_symbol_H-M 'P -1 '
_cod_database_code 7234660

loop_
_symmetry_equiv_pos_as_xyz
x,y,z
-x,-y,-z

loop_
_atom_site_label
_atom_site_type_symbol
_atom_site_fract_x
_atom_site_fract_y
_atom_site_fract_z
_atom_site_U_iso_or_equiv
_atom_site_occupancy
_atom_site_adp_type
_atom_site_refinement_flags_posn
_atom_site_refinement_flags_adp
_atom_site_refinement_flags_occupancy
_atom_site_disorder_assembly
_atom_site_disorder_group
_atom_site_attached_hydrogens
C1 C 0.7035(4) 0.6107(4) 0.5818(3) 0.0573 1.0000 Uani . . . . . .
C2 C 0.6028(4) 0.5596(4) 0.5857(3) 0.0520 1.0000 Uani . . . . . .
C3 C 0.4941(4) 0.6385(3) 0.5476(3) 0.0498 1.0000 Uani . . . . . .
C4 C 0.5287(4) 0.7378(4) 0.5117(3) 0.0524 1.0000 Uani . . . . . .
C5 C 0.6561(4) 0.7212(3) 0.5326(3) 0.0504 1.0000 Uani . . . . . .
C6 C 0.7288(4) 0.7885(4) 0.5150(3) 0.0596 1.0000 Uani . . . . . .
C7 C 0.7019(4) 0.8943(4) 0.4669(3) 0.0547 1.0000 Uani . . . . . .
C8 C 0.7906(4) 0.9625(4) 0.4512(3) 0.0587 1.0000 Uani . . . . . .
C9 C 0.7113(4) 1.0642(3) 0.3974(3) 0.0562 1.0000 Uani . . . . . .
C10 C 0.5958(4) 1.0559(4) 0.3862(3) 0.0545 1.0000 Uani . . . . . .
C11 C 0.5039(5) 1.1353(4) 0.3390(3) 0.0663 1.0000 Uani . . . . . .
C12 C 0.5282(5) 1.2325(4) 0.3025(3) 0.0796 1.0000 Uani . . . . . .
C13 C 0.6451(6) 1.2430(4) 0.3133(3) 0.0784 1.0000 Uani . . . . . .
C14 C 0.7356(5) 1.1597(4) 0.3601(3) 0.0715 1.0000 Uani . . . . . .
C15 C 0.9123(4) 0.9237(4) 0.4088(3) 0.0841 1.0000 Uani . . . . . .
C16 C 0.8187(5) 0.9660(4) 0.5319(3) 0.0875 1.0000 Uani . . . . . .
C17 C 0.3700(4) 0.6364(3) 0.5440(3) 0.0534 1.0000 Uani . . . . . .
C18 C 0.3215(4) 0.5517(4) 0.5742(3) 0.0510 1.0000 Uani . . . . . .
C19 C 0.1806(4) 0.5573(3) 0.5789(3) 0.0527 1.0000 Uani . . . . . .
C20 C 0.1868(4) 0.4428(3) 0.6157(3) 0.0549 1.0000 Uani . . . . . .
C21 C 0.3118(4) 0.3843(4) 0.6298(3) 0.0536 1.0000 Uani . . . . . .
C22 C 0.3472(5) 0.2769(4) 0.6634(3) 0.0637 1.0000 Uani . . . . . .
C23 C 0.2508(5) 0.2295(4) 0.6815(3) 0.0688 1.0000 Uani . . . . . .
C24 C 0.1258(5) 0.2861(4) 0.6679(3) 0.0719 1.0000 Uani . . . . . .
C25 C 0.0920(4) 0.3942(4) 0.6349(3) 0.0653 1.0000 Uani . . . . . .
C26 C 0.1113(4) 0.6121(4) 0.6356(3) 0.0700 1.0000 Uani . . . . . .
C27 C 0.1203(4) 0.6130(4) 0.4963(3) 0.0665 1.0000 Uani . . . . . .
C28 C 0.2996(5) 0.8030(4) 1.0683(3) 0.0713 1.0000 Uani . . . . . .
C29 C 0.3979(4) 0.8464(4) 1.0750(3) 0.0596 1.0000 Uani . . . . . .
C30 C 0.5097(4) 0.8099(3) 1.0336(3) 0.0524 1.0000 Uani . . . . . .
C31 C 0.4772(4) 0.7484(3) 0.9953(3) 0.0560 1.0000 Uani . . . . . .
C32 C 0.3494(4) 0.7444(3) 1.0160(3) 0.0582 1.0000 Uani . . . . . .
C33 C 0.2743(4) 0.6964(4) 0.9963(3) 0.0676 1.0000 Uani . . . . . .
C34 C 0.3063(5) 0.6347(4) 0.9521(3) 0.0622 1.0000 Uani . . . . . .
C35 C 0.2185(5) 0.5864(4) 0.9340(3) 0.0732 1.0000 Uani . . . . . .
C36 C 0.3044(5) 0.5291(4) 0.8849(3) 0.0740 1.0000 Uani D . . . . .
C37 C 0.4241(5) 0.5438(4) 0.8789(3) 0.0644 1.0000 Uani . . . . . .
C38 C 0.5242(5) 0.5006(4) 0.8382(3) 0.0774 1.0000 Uani . . . . . .
C39 C 0.5034(7) 0.4393(4) 0.8020(3) 0.0953 1.0000 Uani . . . . . .
C40 C 0.3816(8) 0.4256(5) 0.8070(4) 0.0995 1.0000 Uani . . . . . .
C41 C 0.2818(6) 0.4706(4) 0.8480(3) 0.0855 1.0000 Uani D . . . . .
C42 C 0.1062(5) 0.6700(5) 0.8859(4) 0.1112 1.0000 Uani . . . . . .
C43 C 0.1741(5) 0.5107(4) 1.0123(3) 0.0950 1.0000 Uani . . . . . .
C44 C 0.6316(4) 0.8166(3) 1.0297(3) 0.0611 1.0000 Uani . . . . . .
C45 C 0.6793(4) 0.8684(3) 1.0629(3) 0.0531 1.0000 Uani . . . . . .
C46 C 0.8196(4) 0.8584(3) 1.0680(3) 0.0561 1.0000 Uani . . . . . .
C47 C 0.8121(4) 0.9301(3) 1.1100(3) 0.0571 1.0000 Uani D . . . . .
C48 C 0.6880(4) 0.9715(3) 1.1272(3) 0.0541 1.0000 Uani . . . . . .
C49 C 0.6493(5) 1.0397(4) 1.1657(3) 0.0626 1.0000 Uani . . . . . .
C50 C 0.7426(5) 1.0660(4) 1.1885(3) 0.0714 1.0000 Uani D . . . . .
C51 C 0.8689(5) 1.0253(4) 1.1740(3) 0.0749 1.0000 Uani D . . . . .
C52 C 0.9064(4) 0.9547(4) 1.1338(3) 0.0673 1.0000 Uani D . . . . .
C53 C 0.8905(4) 0.7461(4) 1.1169(3) 0.0706 1.0000 Uani . . . . . .
C54 C 0.8818(4) 0.8947(4) 0.9833(3) 0.0742 1.0000 Uani . . . . . .
N1 N 0.5948(3) 0.9513(3) 0.4293(2) 0.0587 1.0000 Uani . . . . . .
N2 N 0.3886(3) 0.4527(3) 0.6045(2) 0.0543 1.0000 Uani . . . . . .
N3 N 0.4209(4) 0.6079(3) 0.9191(2) 0.0641 1.0000 Uani . . . . . .
N4 N 0.6105(3) 0.9317(3) 1.0991(2) 0.0587 1.0000 Uani . . . . . .
O1 O 0.8068(3) 0.5673(2) 0.6145(2) 0.0806 1.0000 Uani . . . . . .
O2 O 0.6209(3) 0.4643(2) 0.61701(19) 0.0643 1.0000 Uani . . . . . .
O3 O 0.4534(3) 0.8220(2) 0.46993(19) 0.0636 1.0000 Uani . . . . . .
O4 O 0.1938(3) 0.8126(3) 1.1022(3) 0.1037 1.0000 Uani . . . . . .
O5 O 0.3803(3) 0.9062(3) 1.1109(2) 0.0828 1.0000 Uani . . . . . .
O6 O 0.5557(3) 0.7067(3) 0.9533(2) 0.0713 1.0000 Uani . . . . . .
H61 H 0.8074 0.7590 0.5394 0.0692 1.0000 Uiso R . . . . .
H111 H 0.4249 1.1268 0.3325 0.0787 1.0000 Uiso R . . . . .
H121 H 0.4657 1.2898 0.2710 0.0930 1.0000 Uiso R . . . . .
H131 H 0.6629 1.3076 0.2880 0.0933 1.0000 Uiso R . . . . .
H141 H 0.8144 1.1664 0.3668 0.0844 1.0000 Uiso R . . . . .
H151 H 0.9671 0.9689 0.3963 0.1239 1.0000 Uiso R . . . . .
H153 H 0.9575 0.8553 0.4431 0.1239 1.0000 Uiso R . . . . .
H152 H 0.8929 0.9220 0.3582 0.1237 1.0000 Uiso R . . . . .
H161 H 0.8696 1.0124 0.5216 0.1291 1.0000 Uiso R . . . . .
H163 H 0.7400 0.9883 0.5598 0.1289 1.0000 Uiso R . . . . .
H162 H 0.8646 0.8976 0.5678 0.1287 1.0000 Uiso R . . . . .
H171 H 0.3119 0.7009 0.5184 0.0621 1.0000 Uiso R . . . . .
H221 H 0.4325 0.2391 0.6724 0.0762 1.0000 Uiso R . . . . .
H231 H 0.2709 0.1574 0.7034 0.0816 1.0000 Uiso R . . . . .
H241 H 0.0620 0.2521 0.6800 0.0847 1.0000 Uiso R . . . . .
H251 H 0.0075 0.4326 0.6254 0.0777 1.0000 Uiso R . . . . .
H262 H 0.0250 0.6075 0.6424 0.1004 1.0000 Uiso R . . . . .
H261 H 0.1110 0.6834 0.6131 0.1008 1.0000 Uiso R . . . . .
H263 H 0.1520 0.5764 0.6881 0.1009 1.0000 Uiso R . . . . .
H272 H 0.0331 0.6135 0.5025 0.0967 1.0000 Uiso R . . . . .
H271 H 0.1255 0.6843 0.4735 0.0964 1.0000 Uiso R . . . . .
H273 H 0.1628 0.5772 0.4615 0.0965 1.0000 Uiso R . . . . .
H331 H 0.1899 0.7078 1.0157 0.0786 1.0000 Uiso R . . . . .
H381 H 0.6041 0.5118 0.8347 0.0910 1.0000 Uiso R . . . . .
H391 H 0.5707 0.4084 0.7753 0.1125 1.0000 Uiso R . . . . .
H401 H 0.3672 0.3862 0.7806 0.1178 1.0000 Uiso R . . . . .
H411 H 0.2001 0.4615 0.8507 0.1091 1.0000 Uiso R . . . . .
H423 H 0.0500 0.6399 0.8746 0.1639 1.0000 Uiso R . . . . .
H422 H 0.0589 0.7109 0.9152 0.1640 1.0000 Uiso R . . . . .
H421 H 0.1358 0.7142 0.8358 0.1638 1.0000 Uiso R . . . . .
H433 H 0.1313 0.4712 0.9997 0.1410 1.0000 Uiso R . . . . .
H432 H 0.1166 0.5484 1.0421 0.1408 1.0000 Uiso R . . . . .
H431 H 0.2464 0.4642 1.0447 0.1409 1.0000 Uiso R . . . . .
H441 H 0.6893 0.7826 0.9991 0.0726 1.0000 Uiso R . . . . .
H491 H 0.5644 1.0666 1.1753 0.0748 1.0000 Uiso R . . . . .
H501 H 0.7190 1.1118 1.2147 0.0840 1.0000 Uiso R . . . . .
H511 H 0.9323 1.0440 1.1894 0.0868 1.0000 Uiso R . . . . .
H521 H 0.9932 0.9256 1.1234 0.0807 1.0000 Uiso R . . . . .
H531 H 0.9764 0.7427 1.1252 0.1048 1.0000 Uiso R . . . . .
H533 H 0.8464 0.7225 1.1689 0.1047 1.0000 Uiso R . . . . .
H532 H 0.8916 0.7019 1.0890 0.1046 1.0000 Uiso R . . . . .
H541 H 0.9704 0.8864 0.9899 0.1096 1.0000 Uiso R . . . . .
H543 H 0.8394 0.9664 0.9520 0.1098 1.0000 Uiso R . . . . .
H542 H 0.8768 0.8522 0.9549 0.1097 1.0000 Uiso R . . . . .
H31 H 0.4817 0.6348 0.9172 0.0756 1.0000 Uiso R . . . . .
H11 H 0.5317 0.9270 0.4287 0.0690 1.0000 Uiso R . . . . .
H21 H 0.4700 0.4328 0.6038 0.0650 1.0000 Uiso R . . . . .
H41 H 0.5284 0.9510 1.1005 0.0690 1.0000 Uiso R . . . . .

loop_
_atom_site_aniso_label
_atom_site_aniso_U_11
_atom_site_aniso_U_22
_atom_site_aniso_U_33
_atom_site_aniso_U_23
_atom_site_aniso_U_13
_atom_site_aniso_U_12
C1 0.048(3) 0.056(3) 0.068(3) -0.027(3) 0.000(3) -0.010(3)
C2 0.045(3) 0.048(3) 0.058(3) -0.018(3) -0.002(2) -0.008(3)
C3 0.044(3) 0.050(3) 0.055(3) -0.024(2) -0.002(2) -0.006(2)
C4 0.049(3) 0.048(3) 0.055(3) -0.023(3) -0.002(2) -0.001(3)
C5 0.043(3) 0.051(3) 0.060(3) -0.023(3) -0.003(2) -0.012(2)
C6 0.053(3) 0.059(4) 0.071(3) -0.029(3) -0.007(2) -0.014(3)
C7 0.051(3) 0.060(3) 0.064(3) -0.033(3) 0.003(3) -0.019(3)
C8 0.053(3) 0.059(3) 0.075(4) -0.034(3) 0.000(3) -0.020(3)
C9 0.066(3) 0.048(3) 0.065(3) -0.032(3) 0.003(3) -0.017(3)
C10 0.053(3) 0.048(3) 0.065(3) -0.025(3) 0.003(3) -0.016(3)
C11 0.065(3) 0.057(3) 0.076(4) -0.025(3) 0.000(3) -0.014(3)
C12 0.092(4) 0.056(4) 0.082(4) -0.024(3) 0.001(3) -0.013(3)
C13 0.107(5) 0.056(4) 0.082(4) -0.033(3) 0.011(4) -0.032(4)
C14 0.083(4) 0.063(4) 0.079(4) -0.031(3) -0.008(3) -0.026(3)
C15 0.062(3) 0.075(4) 0.119(5) -0.039(3) 0.004(3) -0.025(3)
C16 0.088(4) 0.089(4) 0.104(4) -0.048(4) -0.017(3) -0.028(3)
C17 0.044(3) 0.048(3) 0.066(3) -0.024(3) -0.005(2) -0.004(2)
C18 0.046(3) 0.051(3) 0.060(3) -0.026(3) -0.005(2) -0.010(3)
C19 0.046(3) 0.053(3) 0.068(3) -0.033(3) -0.006(2) -0.011(2)
C20 0.052(3) 0.054(3) 0.061(3) -0.025(3) -0.007(2) -0.011(3)
C21 0.058(3) 0.058(3) 0.049(3) -0.025(3) -0.004(2) -0.013(3)
C22 0.073(3) 0.051(3) 0.063(3) -0.024(3) -0.008(3) -0.006(3)
C23 0.095(4) 0.047(3) 0.065(4) -0.020(3) -0.006(3) -0.021(3)
C24 0.082(4) 0.067(4) 0.078(4) -0.031(3) -0.002(3) -0.032(3)
C25 0.057(3) 0.057(3) 0.090(4) -0.032(3) -0.012(3) -0.016(3)
C26 0.060(3) 0.074(3) 0.091(4) -0.049(3) 0.001(3) -0.018(3)
C27 0.056(3) 0.070(3) 0.075(4) -0.029(3) -0.018(3) -0.010(3)
C28 0.045(3) 0.077(4) 0.095(4) -0.040(3) 0.007(3) -0.013(3)
C29 0.051(3) 0.065(3) 0.068(3) -0.035(3) 0.001(2) -0.012(3)
C30 0.050(3) 0.050(3) 0.058(3) -0.020(2) -0.003(2) -0.014(2)
C31 0.051(3) 0.045(3) 0.065(3) -0.018(3) -0.006(3) -0.006(2)
C32 0.045(3) 0.057(3) 0.069(3) -0.021(3) -0.004(2) -0.010(2)
C33 0.051(3) 0.067(3) 0.086(4) -0.029(3) 0.002(3) -0.021(3)
C34 0.058(3) 0.056(3) 0.073(4) -0.024(3) -0.003(3) -0.016(3)
C35 0.071(3) 0.071(4) 0.087(4) -0.031(3) -0.011(3) -0.026(3)
C36 0.099(3) 0.062(3) 0.067(3) -0.013(3) -0.018(3) -0.039(3)
C37 0.083(4) 0.045(3) 0.059(3) -0.016(3) -0.005(3) -0.015(3)
C38 0.093(4) 0.061(4) 0.073(4) -0.018(3) -0.013(3) -0.017(3)
C39 0.150(6) 0.061(4) 0.065(4) -0.022(3) -0.008(4) -0.017(4)
C40 0.162(7) 0.074(4) 0.073(4) -0.030(3) -0.017(5) -0.038(5)
C41 0.115(4) 0.074(3) 0.073(3) -0.020(3) -0.015(3) -0.039(3)
C42 0.092(4) 0.105(5) 0.147(6) -0.053(4) -0.048(4) -0.014(4)
C43 0.095(4) 0.098(5) 0.105(5) -0.035(4) 0.009(4) -0.054(4)
C44 0.063(3) 0.061(3) 0.064(3) -0.031(3) 0.006(3) -0.018(3)
C45 0.051(3) 0.050(3) 0.058(3) -0.023(3) 0.003(2) -0.013(2)
C46 0.050(3) 0.059(3) 0.062(3) -0.030(3) 0.009(2) -0.014(2)
C47 0.051(3) 0.056(3) 0.074(3) -0.033(2) 0.008(2) -0.020(2)
C48 0.064(3) 0.047(3) 0.056(3) -0.023(3) 0.000(2) -0.018(2)
C49 0.063(3) 0.058(3) 0.068(3) -0.028(3) 0.002(3) -0.014(3)
C50 0.088(4) 0.059(3) 0.074(4) -0.032(3) 0.008(3) -0.025(3)
C51 0.084(4) 0.074(4) 0.082(4) -0.038(3) 0.010(3) -0.035(3)
C52 0.057(3) 0.065(3) 0.083(3) -0.032(3) 0.010(2) -0.020(2)
C53 0.058(3) 0.064(3) 0.093(4) -0.035(3) -0.005(3) -0.013(3)
C54 0.066(3) 0.077(4) 0.085(4) -0.038(3) 0.009(3) -0.023(3)
N1 0.052(2) 0.055(3) 0.073(3) -0.023(2) -0.006(2) -0.019(2)
N2 0.045(2) 0.049(3) 0.067(3) -0.022(2) -0.0037(19) -0.011(2)
N3 0.068(3) 0.059(3) 0.074(3) -0.028(2) -0.004(2) -0.025(2)
N4 0.048(2) 0.060(3) 0.072(3) -0.034(2) 0.002(2) -0.009(2)
O1 0.050(2) 0.062(2) 0.114(3) -0.016(2) -0.025(2) -0.0080(17)
O2 0.0478(18) 0.049(2) 0.084(2) -0.0192(19) -0.0043(16) -0.0049(16)
O3 0.0495(18) 0.052(2) 0.083(2) -0.0199(19) -0.0081(17) -0.0110(17)
O4 0.064(2) 0.134(4) 0.151(4) -0.095(3) 0.029(2) -0.036(2)
O5 0.059(2) 0.101(3) 0.114(3) -0.072(3) 0.009(2) -0.020(2)
O6 0.060(2) 0.077(2) 0.095(3) -0.053(2) 0.0102(19) -0.0214(18)

loop_
_atom_type_symbol
_atom_type_scat_dispersion_real
_atom_type_scat_dispersion_imag
_atom_type_scat_Cromer_Mann_a1
_atom_type_scat_Cromer_Mann_b1
_atom_type_scat_Cromer_Mann_a2
_atom_type_scat_Cromer_Mann_b2
_atom_type_scat_Cromer_Mann_a3
_atom_type_scat_Cromer_Mann_b3
_atom_type_scat_Cromer_Mann_a4
_atom_type_scat_Cromer_Mann_b4
_atom_type_scat_Cromer_Mann_c
_atom_type_scat_source
C 0.0033 0.0016 2.3100 20.8439 1.0200 10.2075 1.5886 0.5687 0.8650 51.6512 0.2156 'International Tables Vol C 4.2.6.8 and 6.1.1.4'
H 0.0000 0.0000 0.4930 10.5109 0.3229 26.1257 0.1402 3.1424 0.0408 57.7998 0.0030 'International Tables Vol C 4.2.6.8 and 6.1.1.4'
N 0.0061 0.0033 12.2126 0.0057 3.1322 9.8933 2.0125 28.9975 1.1663 0.5826 -11.5290 'International Tables Vol C 4.2.6.8 and 6.1.1.4'
O 0.0106 0.0060 3.0485 13.2771 2.2868 5.7011 1.5463 0.3239 0.8670 32.9089 0.2508 'International Tables Vol C 4.2.6.8 and 6.1.1.4'

loop_
_geom_angle_atom_site_label_1
_geom_angle_site_symmetry_1
_geom_angle_atom_site_label_2
_geom_angle_site_symmetry_2
_geom_angle_atom_site_label_3
_geom_angle_site_symmetry_3
_geom_angle
_geom_angle_publ_flag
C2 . C1 . C5 . 107.8(4) yes
C2 . C1 . O1 . 125.9(4) yes
C5 . C1 . O1 . 126.3(4) yes
C1 . C2 . C3 . 107.8(4) yes
C1 . C2 . O2 . 122.3(4) yes
C3 . C2 . O2 . 130.0(4) yes
C2 . C3 . C4 . 107.6(4) yes
C2 . C3 . C17 . 131.7(4) yes
C4 . C3 . C17 . 120.5(4) yes
C3 . C4 . C5 . 109.6(4) yes
C3 . C4 . O3 . 122.7(4) yes
C5 . C4 . O3 . 127.7(4) yes
C1 . C5 . C4 . 106.9(4) yes
C1 . C5 . C6 . 121.8(4) yes
C4 . C5 . C6 . 131.3(4) yes
C5 . C6 . C7 . 129.7(4) yes
C5 . C6 . H61 . 114.7 no
C7 . C6 . H61 . 115.6 no
C6 . C7 . C8 . 125.4(4) yes
C6 . C7 . N1 . 125.2(4) yes
C8 . C7 . N1 . 109.4(4) yes
C7 . C8 . C9 . 100.5(4) yes
C7 . C8 . C15 . 110.4(4) yes
C9 . C8 . C15 . 112.0(4) yes
C7 . C8 . C16 . 110.3(4) yes
C9 . C8 . C16 . 111.7(4) yes
C15 . C8 . C16 . 111.5(4) yes
C8 . C9 . C10 . 110.7(4) yes
C8 . C9 . C14 . 130.9(4) yes
C10 . C9 . C14 . 118.4(5) yes
C9 . C10 . C11 . 124.3(4) yes
C9 . C10 . N1 . 107.6(4) yes
C11 . C10 . N1 . 128.1(4) yes
C10 . C11 . C12 . 117.1(5) yes
C10 . C11 . H111 . 122.1 no
C12 . C11 . H111 . 120.8 no
C11 . C12 . C13 . 119.7(5) yes
C11 . C12 . H121 . 119.5 no
C13 . C12 . H121 . 120.9 no
C12 . C13 . C14 . 120.8(5) yes
C12 . C13 . H131 . 120.2 no
C14 . C13 . H131 . 118.9 no
C9 . C14 . C13 . 119.7(5) yes
C9 . C14 . H141 . 119.3 no
C13 . C14 . H141 . 121.0 no
C8 . C15 . H151 . 110.5 no
C8 . C15 . H153 . 110.1 no
H151 . C15 . H153 . 108.2 no
C8 . C15 . H152 . 110.4 no
H151 . C15 . H152 . 108.5 no
H153 . C15 . H152 . 109.1 no
C8 . C16 . H161 . 110.2 no
C8 . C16 . H163 . 111.0 no
H161 . C16 . H163 . 109.4 no
C8 . C16 . H162 . 110.3 no
H161 . C16 . H162 . 108.2 no
H163 . C16 . H162 . 107.6 no
C3 . C17 . C18 . 128.2(4) yes
C3 . C17 . H171 . 115.9 no
C18 . C17 . H171 . 115.9 no
C17 . C18 . C19 . 124.9(4) yes
C17 . C18 . N2 . 125.9(4) yes
C19 . C18 . N2 . 109.1(3) yes
C18 . C19 . C20 . 100.7(3) yes
C18 . C19 . C26 . 109.3(3) yes
C20 . C19 . C26 . 111.3(4) yes
C18 . C19 . C27 . 112.2(4) yes
C20 . C19 . C27 . 112.9(3) yes
C26 . C19 . C27 . 110.1(4) yes
C19 . C20 . C21 . 109.7(4) yes
C19 . C20 . C25 . 130.5(4) yes
C21 . C20 . C25 . 119.8(4) yes
C20 . C21 . C22 . 122.9(4) yes
C20 . C21 . N2 . 108.1(4) yes
C22 . C21 . N2 . 129.0(4) yes
C21 . C22 . C23 . 116.4(4) yes
C21 . C22 . H221 . 121.1 no
C23 . C22 . H221 . 122.4 no
C22 . C23 . C24 . 121.7(5) yes
C22 . C23 . H231 . 119.0 no
C24 . C23 . H231 . 119.3 no
C23 . C24 . C25 . 121.1(5) yes
C23 . C24 . H241 . 120.1 no
C25 . C24 . H241 . 118.8 no
C24 . C25 . C20 . 118.1(4) yes
C24 . C25 . H251 . 121.1 no
C20 . C25 . H251 . 120.8 no
C19 . C26 . H262 . 107.6 no
C19 . C26 . H261 . 110.9 no
H262 . C26 . H261 . 109.3 no
C19 . C26 . H263 . 109.2 no
H262 . C26 . H263 . 109.1 no
H261 . C26 . H263 . 110.8 no
C19 . C27 . H272 . 108.8 no
C19 . C27 . H271 . 109.5 no
H272 . C27 . H271 . 108.7 no
C19 . C27 . H273 . 109.6 no
H272 . C27 . H273 . 109.5 no
H271 . C27 . H273 . 110.7 no
C29 . C28 . C32 . 107.9(4) yes
C29 . C28 . O4 . 125.7(5) yes
C32 . C28 . O4 . 126.4(4) yes
C28 . C29 . C30 . 108.7(4) yes
C28 . C29 . O5 . 122.8(4) yes
C30 . C29 . O5 . 128.5(4) yes
C29 . C30 . C31 . 106.9(4) yes
C29 . C30 . C44 . 132.3(4) yes
C31 . C30 . C44 . 120.6(4) yes
C30 . C31 . C32 . 109.3(4) yes
C30 . C31 . O6 . 122.4(4) yes
C32 . C31 . O6 . 128.3(4) yes
C28 . C32 . C31 . 107.1(4) yes
C28 . C32 . C33 . 121.0(4) yes
C31 . C32 . C33 . 131.9(5) yes
C32 . C33 . C34 . 129.1(4) yes
C32 . C33 . H331 . 115.9 no
C34 . C33 . H331 . 115.0 no
C33 . C34 . C35 . 125.2(5) yes
C33 . C34 . N3 . 125.2(4) yes
C35 . C34 . N3 . 109.6(4) yes
C34 . C35 . C36 . 101.3(4) yes
C34 . C35 . C42 . 110.4(4) yes
C36 . C35 . C42 . 112.2(5) yes
C34 . C35 . C43 . 110.5(4) yes
C36 . C35 . C43 . 110.8(4) yes
C42 . C35 . C43 . 111.1(5) yes
C35 . C36 . C37 . 108.9(4) yes
C35 . C36 . C41 . 131.3(5) yes
C37 . C36 . C41 . 119.8(6) yes
C36 . C37 . C38 . 123.1(5) yes
C36 . C37 . N3 . 108.4(5) yes
C38 . C37 . N3 . 128.5(5) yes
C37 . C38 . C39 . 117.8(5) yes
C37 . C38 . H381 . 121.6 no
C39 . C38 . H381 . 120.6 no
C38 . C39 . C40 . 119.3(6) yes
C38 . C39 . H391 . 118.7 no
C40 . C39 . H391 . 122.0 no
C39 . C40 . C41 . 121.9(6) yes
C39 . C40 . H401 . 118.9 no
C41 . C40 . H401 . 119.3 no
C40 . C41 . C36 . 118.3(6) yes
C40 . C41 . H411 . 121.3 no
C36 . C41 . H411 . 120.4 no
C35 . C42 . H423 . 110.8 no
C35 . C42 . H422 . 111.3 no
H423 . C42 . H422 . 107.1 no
C35 . C42 . H421 . 109.8 no
H423 . C42 . H421 . 108.8 no
H422 . C42 . H421 . 109.0 no
C35 . C43 . H433 . 109.6 no
C35 . C43 . H432 . 110.0 no
H433 . C43 . H432 . 109.0 no
C35 . C43 . H431 . 109.4 no
H433 . C43 . H431 . 109.2 no
H432 . C43 . H431 . 109.6 no
C30 . C44 . C45 . 128.5(4) yes
C30 . C44 . H441 . 115.1 no
C45 . C44 . H441 . 116.4 no
C44 . C45 . C46 . 125.6(4) yes
C44 . C45 . N4 . 125.6(4) yes
C46 . C45 . N4 . 108.7(4) yes
C45 . C46 . C47 . 101.2(3) yes
C45 . C46 . C53 . 110.5(3) yes
C47 . C46 . C53 . 112.6(4) yes
C45 . C46 . C54 . 111.3(4) yes
C47 . C46 . C54 . 111.7(4) yes
C53 . C46 . C54 . 109.4(4) yes
C46 . C47 . C48 . 109.8(4) yes
C46 . C47 . C52 . 130.5(4) yes
C48 . C47 . C52 . 119.7(4) yes
C47 . C48 . C49 . 124.1(4) yes
C47 . C48 . N4 . 108.7(4) yes
C49 . C48 . N4 . 127.2(4) yes
C48 . C49 . C50 . 116.7(4) yes
C48 . C49 . H491 . 121.3 no
C50 . C49 . H491 . 122.0 no
C49 . C50 . C51 . 121.5(5) yes
C49 . C50 . H501 . 118.4 no
C51 . C50 . H501 . 120.0 no
C50 . C51 . C52 . 120.6(5) yes
C50 . C51 . H511 . 121.1 no
C52 . C51 . H511 . 118.3 no
C51 . C52 . C47 . 117.4(4) yes
C51 . C52 . H521 . 121.8 no
C47 . C52 . H521 . 120.9 no
C46 . C53 . H531 . 109.4 no
C46 . C53 . H533 . 108.5 no
H531 . C53 . H533 . 110.0 no
C46 . C53 . H532 . 110.5 no
H531 . C53 . H532 . 109.7 no
H533 . C53 . H532 . 108.7 no
C46 . C54 . H541 . 108.0 no
C46 . C54 . H543 . 110.5 no
H541 . C54 . H543 . 110.8 no
C46 . C54 . H542 . 110.2 no
H541 . C54 . H542 . 108.7 no
H543 . C54 . H542 . 108.7 no
C10 . N1 . C7 . 111.8(4) yes
C10 . N1 . H11 . 123.7 no
C7 . N1 . H11 . 124.4 no
C21 . N2 . C18 . 112.4(3) yes
C21 . N2 . H21 . 123.7 no
C18 . N2 . H21 . 123.6 no
C37 . N3 . C34 . 111.7(4) yes
C37 . N3 . H31 . 124.3 no
C34 . N3 . H31 . 123.4 no
C48 . N4 . C45 . 111.6(4) yes
C48 . N4 . H41 . 124.3 no
C45 . N4 . H41 . 123.8 no

loop_
_geom_bond_atom_site_label_1
_geom_bond_site_symmetry_1
_geom_bond_atom_site_label_2
_geom_bond_site_symmetry_2
_geom_bond_distance
_geom_bond_publ_flag
C1 . C2 . 1.501(6) yes
C1 . C5 . 1.463(6) yes
C1 . O1 . 1.229(5) yes
C2 . C3 . 1.417(6) yes
C2 . O2 . 1.238(5) yes
C3 . C4 . 1.481(6) yes
C3 . C17 . 1.397(5) yes
C4 . C5 . 1.436(6) yes
C4 . O3 . 1.260(5) yes
C5 . C6 . 1.371(6) yes
C6 . C7 . 1.397(6) yes
C6 . H61 . 0.930 no
C7 . C8 . 1.528(6) yes
C7 . N1 . 1.317(5) yes
C8 . C9 . 1.488(6) yes
C8 . C15 . 1.525(6) yes
C8 . C16 . 1.559(6) yes
C9 . C10 . 1.372(6) yes
C9 . C14 . 1.379(6) yes
C10 . C11 . 1.358(6) yes
C10 . N1 . 1.414(5) yes
C11 . C12 . 1.399(6) yes
C11 . H111 . 0.951 no
C12 . C13 . 1.400(7) yes
C12 . H121 . 0.938 no
C13 . C14 . 1.369(7) yes
C13 . H131 . 0.939 no
C14 . H141 . 0.936 no
C15 . H151 . 0.971 no
C15 . H153 . 0.959 no
C15 . H152 . 0.981 no
C16 . H161 . 0.958 no
C16 . H163 . 0.979 no
C16 . H162 . 0.971 no
C17 . C18 . 1.378(6) yes
C17 . H171 . 0.939 no
C18 . C19 . 1.531(5) yes
C18 . N2 . 1.333(5) yes
C19 . C20 . 1.517(6) yes
C19 . C26 . 1.536(6) yes
C19 . C27 . 1.521(6) yes
C20 . C21 . 1.386(6) yes
C20 . C25 . 1.373(6) yes
C21 . C22 . 1.386(6) yes
C21 . N2 . 1.406(5) yes
C22 . C23 . 1.377(6) yes
C22 . H221 . 0.938 no
C23 . C24 . 1.378(6) yes
C23 . H231 . 0.930 no
C24 . C25 . 1.394(6) yes
C24 . H241 . 0.938 no
C25 . H251 . 0.933 no
C26 . H262 . 0.966 no
C26 . H261 . 0.954 no
C26 . H263 . 0.978 no
C27 . H272 . 0.955 no
C27 . H271 . 0.973 no
C27 . H273 . 0.963 no
C28 . C29 . 1.458(6) yes
C28 . C32 . 1.470(6) yes
C28 . O4 . 1.240(5) yes
C29 . C30 . 1.430(6) yes
C29 . O5 . 1.244(5) yes
C30 . C31 . 1.480(6) yes
C30 . C44 . 1.374(6) yes
C31 . C32 . 1.426(6) yes
C31 . O6 . 1.254(5) yes
C32 . C33 . 1.399(6) yes
C33 . C34 . 1.376(6) yes
C33 . H331 . 0.942 no
C34 . C35 . 1.500(6) yes
C34 . N3 . 1.340(5) yes
C35 . C36 . 1.509(7) yes
C35 . C42 . 1.525(7) yes
C35 . C43 . 1.532(7) yes
C36 . C37 . 1.390(6) yes
C36 . C41 . 1.373(7) yes
C37 . C38 . 1.376(7) yes
C37 . N3 . 1.392(6) yes
C38 . C39 . 1.392(7) yes
C38 . H381 . 0.937 no
C39 . C40 . 1.410(8) yes
C39 . H391 . 0.930 no
C40 . C41 . 1.389(8) yes
C40 . H401 . 0.942 no
C41 . H411 . 0.946 no
C42 . H423 . 0.948 no
C42 . H422 . 0.950 no
C42 . H421 . 0.960 no
C43 . H433 . 0.956 no
C43 . H432 . 0.965 no
C43 . H431 . 0.964 no
C44 . C45 . 1.386(6) yes
C44 . H441 . 0.944 no
C45 . C46 . 1.530(6) yes
C45 . N4 . 1.339(5) yes
C46 . C47 . 1.505(6) yes
C46 . C53 . 1.531(6) yes
C46 . C54 . 1.541(6) yes
C47 . C48 . 1.370(6) yes
C47 . C52 . 1.374(6) yes
C48 . C49 . 1.374(6) yes
C48 . N4 . 1.414(5) yes
C49 . C50 . 1.371(6) yes
C49 . H491 . 0.924 no
C50 . C51 . 1.379(6) yes
C50 . H501 . 0.927 no
C51 . C52 . 1.426(6) yes
C51 . H511 . 0.939 no
C52 . H521 . 0.951 no
C53 . H531 . 0.968 no
C53 . H533 . 0.977 no
C53 . H532 . 0.966 no
C54 . H541 . 0.970 no
C54 . H543 . 0.970 no
C54 . H542 . 0.971 no
N1 . H11 . 0.880 no
N2 . H21 . 0.859 no
N3 . H31 . 0.868 no
N4 . H41 . 0.867 no

loop_
_geom_hbond_atom_site_label_D
_geom_hbond_site_symmetry_D
_geom_hbond_atom_site_label_H
_geom_hbond_site_symmetry_H
_geom_hbond_atom_site_label_A
_geom_hbond_site_symmetry_A
_geom_hbond_angle_DHA
_geom_hbond_distance_DH
_geom_hbond_distance_HA
_geom_hbond_distance_DA
_geom_hbond_publ_flag
C25 . H251 . O1 1_455 162.5 0.933 2.453 3.355(8) no
C52 . H521 . O4 1_655 164.8 0.951 2.422 3.349(8) no
N3 . H31 . C31 . 123.9 0.868 2.570 3.138(8) no
N3 . H31 . O6 . 150.8 0.868 1.856 2.648(8) yes
N1 . H11 . C4 . 123.1 0.880 2.572 3.140(8) yes
N1 . H11 . O3 . 149.7 0.880 1.837 2.634(8) yes
N2 . H21 . O2 . 144.1 0.859 1.934 2.677(8) yes
N4 . H41 . O5 . 144.1 0.867 1.905 2.656(8) yes
